data_7243128
loop_
_publ_author_name
'Hua, Feng-Zhen'
'Feng, Chao'
'Zhang, Ling-Mei'
'Yang, Yu-Meng'
'Zhang, Guo-Ning'
'Wang, Yu-Cheng'
'Zhao, Hong'

_publ_section_title
;
 Electrochemiluminescence properties and luminescence sensing of four
 novel polymers derived from 3-(pyrazin-2-yl)-1H-pyrazole-5-carboxylic
 acid
;
_journal_issue 32
_journal_name_full CrystEngComm
_journal_page_first 5463
_journal_page_last 5474
_journal_paper_doi 10.1039/D1CE00621E
_journal_volume 23
_journal_year 2021
_chemical_formula_sum 'C8 H5 Cl N4 O2 Pb'
_chemical_formula_weight 431.80
_space_group_crystal_system monoclinic
_space_group_IT_number 14
_space_group_name_Hall '-P 2ybc'
_space_group_name_H-M_alt 'P 1 21/c 1'
_atom_sites_solution_hydrogens geom
_audit_creation_method SHELXL-2014
_audit_update_record
;
2020-07-22 deposited with the CCDC.	2021-06-28 downloaded from the CCDC.
;
_cell_angle_alpha 90
_cell_angle_beta 94.152(6)
_cell_angle_gamma 90
_cell_formula_units_Z 4
_cell_length_a 13.8772(7)
_cell_length_b 9.5629(5)
_cell_length_c 7.5481(4)
_cell_measurement_reflns_used 1871
_cell_measurement_temperature 293(2)
_cell_measurement_theta_max 29.3690
_cell_measurement_theta_min 4.3630
_cell_volume 999.05(9)
_computing_structure_refinement 'SHELXL-2014 (Sheldrick, 2014)'
_diffrn_ambient_temperature 293(2)
_diffrn_detector_area_resol_mean 10.4674
_diffrn_measured_fraction_theta_full 0.998
_diffrn_measured_fraction_theta_max 0.859
_diffrn_measurement_device_type 'Xcalibur, Atlas, Gemini ultra'
_diffrn_radiation_type MoK\a
_diffrn_radiation_wavelength 0.710
_diffrn_reflns_av_R_equivalents 0.0263
_diffrn_reflns_av_unetI/netI 0.0427
_diffrn_reflns_Laue_measured_fraction_full 0.998
_diffrn_reflns_Laue_measured_fraction_max 0.859
_diffrn_reflns_limit_h_max 19
_diffrn_reflns_limit_h_min -14
_diffrn_reflns_limit_k_max 12
_diffrn_reflns_limit_k_min -9
_diffrn_reflns_limit_l_max 10
_diffrn_reflns_limit_l_min -9
_diffrn_reflns_number 5157
_diffrn_reflns_point_group_measured_fraction_full 0.998
_diffrn_reflns_point_group_measured_fraction_max 0.859
_diffrn_reflns_theta_full 25.214
_diffrn_reflns_theta_max 29.535
_diffrn_reflns_theta_min 3.630
_diffrn_source 'fine-focus sealed X-ray tube'
_exptl_absorpt_coefficient_mu 17.143
_exptl_absorpt_correction_T_max 1.00000
_exptl_absorpt_correction_T_min 0.25947
_exptl_absorpt_correction_type multi-scan
_exptl_crystal_colour colourless
_exptl_crystal_density_diffrn 2.871
_exptl_crystal_description needle
_exptl_crystal_F_000 784
_refine_diff_density_max 1.197
_refine_diff_density_min -1.788
_refine_diff_density_rms 0.234
_refine_ls_extinction_method none
_refine_ls_goodness_of_fit_ref 1.082
_refine_ls_hydrogen_treatment constr
_refine_ls_matrix_type full
_refine_ls_number_parameters 145
_refine_ls_number_reflns 2408
_refine_ls_number_restraints 0
_refine_ls_restrained_S_all 1.082
_refine_ls_R_factor_all 0.0431
_refine_ls_R_factor_gt 0.0315
_refine_ls_shift/su_max 0.001
_refine_ls_shift/su_mean 0.000
_refine_ls_structure_factor_coef Fsqd
_refine_ls_weighting_details 'w=1/[\s^2^(Fo^2^)+(0.0334P)^2^+0.6665P] where P=(Fo^2^+2Fc^2^)/3'
_refine_ls_weighting_scheme calc
_refine_ls_wR_factor_gt 0.0689
_refine_ls_wR_factor_ref 0.0755
_reflns_Friedel_coverage 0.000
_reflns_number_gt 2021
_reflns_number_total 2408
_reflns_threshold_expression 'I > 2\s(I)'
_cod_data_source_file d1ce00621e2.cif
_cod_data_source_block exp_790
_cod_depositor_comments 'Adding full bibliography for 7243125--7243128.cif.'
_cod_original_sg_symbol_H-M 'P 21/c'
_cod_database_code 7243128
_shelx_space_group_comment
;
The symmetry employed for this shelxl refinement is uniquely defined
by the following loop, which should always be used as a source of
symmetry information in preference to the above space-group names.
They are only intended as comments.
;
_shelxl_version_number 2014-3

loop_
_space_group_symop_operation_xyz
'x, y, z'
'-x, y+1/2, -z+1/2'
'-x, -y, -z'
'x, -y-1/2, z-1/2'

loop_
_atom_site_label
_atom_site_type_symbol
_atom_site_fract_x
_atom_site_fract_y
_atom_site_fract_z
_atom_site_U_iso_or_equiv
_atom_site_adp_type
_atom_site_occupancy
_atom_site_site_symmetry_order
_atom_site_calc_flag
_atom_site_refinement_flags_posn
_atom_site_refinement_flags_adp
_atom_site_refinement_flags_occupancy
_atom_site_disorder_assembly
_atom_site_disorder_group
Pb1 Pb -0.17399(2) 0.64044(2) 0.46698(3) 0.02423(10) Uani 1 1 d . . . . .
C1 C 0.0347(5) 0.5738(7) 0.2070(8) 0.0245(14) Uani 1 1 d . . . . .
C2 C 0.1016(4) 0.6742(6) 0.1296(7) 0.0181(12) Uani 1 1 d . . . . .
C3 C 0.1881(5) 0.6571(6) 0.0494(8) 0.0230(14) Uani 1 1 d . . . . .
H3 H 0.2185 0.5736 0.0237 0.028 Uiso 1 1 calc R U . . .
C4 C 0.2191(4) 0.7912(6) 0.0161(7) 0.0195(12) Uani 1 1 d . . . . .
C6 C 0.3736(5) 0.7507(7) -0.1224(9) 0.0294(15) Uani 1 1 d . . . . .
H6 H 0.3653 0.6552 -0.1056 0.035 Uiso 1 1 calc R U . . .
C8 C 0.3913(5) 1.0241(7) -0.1652(10) 0.0335(17) Uani 1 1 d . . . . .
H8 H 0.4000 1.1193 -0.1832 0.040 Uiso 1 1 calc R U . . .
C5AA C 0.3047(5) 0.8415(6) -0.0650(8) 0.0214(13) Uani 1 1 d . . . . .
C7AA C 0.4590(5) 0.9300(8) -0.2201(10) 0.0365(18) Uani 1 1 d . . . . .
H7AA H 0.5124 0.9647 -0.2734 0.044 Uiso 1 1 calc R U . . .
Cl1 Cl -0.29260(13) 0.64034(16) 0.1698(2) 0.0319(4) Uani 1 1 d . . . . .
N1 N 0.0855(4) 0.8118(5) 0.1402(7) 0.0217(11) Uani 1 1 d . . . . .
N2 N 0.1564(4) 0.8860(5) 0.0733(7) 0.0214(11) Uani 1 1 d . . . . .
N4 N 0.4512(4) 0.7942(6) -0.2006(8) 0.0366(15) Uani 1 1 d . . . . .
N3AA N 0.3137(4) 0.9796(5) -0.0866(7) 0.0247(12) Uani 1 1 d . . . . .
O1 O -0.0439(4) 0.6225(4) 0.2484(7) 0.0369(13) Uani 1 1 d . . . . .
O2 O 0.0637(3) 0.4499(5) 0.2270(6) 0.0330(12) Uani 1 1 d . . . . .

loop_
_atom_site_aniso_label
_atom_site_aniso_U_11
_atom_site_aniso_U_22
_atom_site_aniso_U_33
_atom_site_aniso_U_23
_atom_site_aniso_U_13
_atom_site_aniso_U_12
Pb1 0.02418(15) 0.01756(14) 0.03183(15) 0.00001(9) 0.00802(11) 0.00276(9)
C1 0.021(3) 0.027(3) 0.026(3) -0.002(3) 0.007(3) -0.003(3)
C2 0.017(3) 0.016(3) 0.021(3) 0.001(2) 0.003(3) -0.001(2)
C3 0.026(4) 0.015(3) 0.028(3) -0.001(2) 0.005(3) 0.002(2)
C4 0.019(3) 0.019(3) 0.022(3) -0.003(2) 0.008(3) 0.005(3)
C6 0.026(4) 0.026(3) 0.038(4) 0.005(3) 0.007(3) 0.004(3)
C8 0.025(4) 0.029(3) 0.048(4) 0.001(3) 0.019(4) -0.003(3)
C5AA 0.022(3) 0.022(3) 0.021(3) -0.001(2) 0.005(3) 0.000(3)
C7AA 0.025(4) 0.038(4) 0.049(4) 0.005(3) 0.018(4) -0.008(3)
Cl1 0.0259(9) 0.0301(8) 0.0402(9) 0.0049(7) 0.0066(8) 0.0011(7)
N1 0.020(3) 0.016(2) 0.031(3) 0.003(2) 0.011(2) -0.001(2)
N2 0.016(3) 0.020(2) 0.029(3) 0.003(2) 0.006(2) -0.005(2)
N4 0.025(3) 0.039(3) 0.048(4) -0.005(3) 0.017(3) -0.001(3)
N3AA 0.021(3) 0.023(3) 0.031(3) 0.001(2) 0.009(2) 0.001(2)
O1 0.030(3) 0.030(3) 0.053(3) -0.003(2) 0.022(3) -0.005(2)
O2 0.027(3) 0.023(2) 0.051(3) 0.006(2) 0.015(2) -0.003(2)

loop_
_atom_type_symbol
_atom_type_description
_atom_type_scat_dispersion_real
_atom_type_scat_dispersion_imag
_atom_type_scat_source
C C 0.0033 0.0016 'International Tables Vol C Tables 4.2.6.8 and 6.1.1.4'
H H 0.0000 0.0000 'International Tables Vol C Tables 4.2.6.8 and 6.1.1.4'
Cl Cl 0.1484 0.1585 'International Tables Vol C Tables 4.2.6.8 and 6.1.1.4'
N N 0.0061 0.0033 'International Tables Vol C Tables 4.2.6.8 and 6.1.1.4'
O O 0.0106 0.0060 'International Tables Vol C Tables 4.2.6.8 and 6.1.1.4'
Pb Pb -3.3944 10.1111 'International Tables Vol C Tables 4.2.6.8 and 6.1.1.4'

loop_
_geom_angle_atom_site_label_1
_geom_angle_atom_site_label_2
_geom_angle_atom_site_label_3
_geom_angle
_geom_angle_site_symmetry_1
_geom_angle_site_symmetry_3
_geom_angle_publ_flag
N2 Pb1 O1 76.80(15) 2_545 . ?
N2 Pb1 N3AA 63.65(16) 2_545 2_545 ?
O1 Pb1 N3AA 138.20(14) . 2_545 ?
N2 Pb1 Cl1 87.52(14) 2_545 . ?
O1 Pb1 Cl1 83.02(14) . . ?
N3AA Pb1 Cl1 82.34(13) 2_545 . ?
O1 C1 O2 126.9(6) . . ?
O1 C1 C2 116.2(6) . . ?
O2 C1 C2 117.0(5) . . ?
N1 C2 C3 107.1(5) . . ?
N1 C2 C1 120.0(5) . . ?
C3 C2 C1 132.7(5) . . ?
C4 C3 C2 105.1(5) . . ?
N2 C4 C3 110.5(5) . . ?
N2 C4 C5AA 118.5(5) . . ?
C3 C4 C5AA 131.1(5) . . ?
N4 C6 C5AA 122.8(6) . . ?
N3AA C8 C7AA 120.8(6) . . ?
N3AA C5AA C6 120.6(5) . . ?
N3AA C5AA C4 117.6(5) . . ?
C6 C5AA C4 121.8(5) . . ?
N4 C7AA C8 123.1(6) . . ?
C2 N1 N2 111.5(5) . . ?
N1 N2 C4 105.8(5) . . ?
N1 N2 Pb1 130.5(4) . 2 ?
C4 N2 Pb1 123.5(4) . 2 ?
C7AA N4 C6 115.8(6) . . ?
C8 N3AA C5AA 117.0(5) . . ?
C8 N3AA Pb1 126.4(4) . 2 ?
C5AA N3AA Pb1 116.7(4) . 2 ?
C1 O1 Pb1 149.9(5) . . ?

loop_
_geom_bond_atom_site_label_1
_geom_bond_atom_site_label_2
_geom_bond_distance
_geom_bond_site_symmetry_2
_geom_bond_publ_flag
Pb1 N2 2.466(5) 2_545 ?
Pb1 O1 2.538(4) . ?
Pb1 N3AA 2.681(5) 2_545 ?
Pb1 Cl1 2.685(2) . ?
C1 O1 1.247(8) . ?
C1 O2 1.257(8) . ?
C1 C2 1.484(8) . ?
C2 N1 1.339(7) . ?
C2 C3 1.393(8) . ?
C3 C4 1.381(8) . ?
C4 N2 1.349(8) . ?
C4 C5AA 1.457(8) . ?
C6 N4 1.332(8) . ?
C6 C5AA 1.384(8) . ?
C8 N3AA 1.336(7) . ?
C8 C7AA 1.385(9) . ?
C5AA N3AA 1.338(7) . ?
C7AA N4 1.312(10) . ?
N1 N2 1.342(7) . ?
N2 Pb1 2.466(5) 2 ?
N3AA Pb1 2.682(5) 2 ?
